data_7210483
loop_
_publ_author_name
'Wang, Xiu-Li'
'Lin, Hong-Yan'
'Mu, Bao'
'Tian, Ai-Xiang'
'Liu, Guo-Cheng'
'Hu, Ning-Hai'

_publ_section_title
;
 Copper(ii) metal--organic networks derived from
 bis(pyridylformyl)piperazine ligands and aromatic polycarboxylates: 2D
 layered structures and a novel 3,5-connected binodal 3D topology
;
_journal_issue 6
_journal_name_full CrystEngComm
_journal_page_first 1990
_journal_paper_doi 10.1039/c0ce00400f
_journal_volume 13
_journal_year 2011
_chemical_formula_sum 'C34 H28 Cu2 N4 O16'
_chemical_formula_weight 875.68
_chemical_name_systematic
;
?
;
_space_group_IT_number 12
_symmetry_cell_setting monoclinic
_symmetry_space_group_name_Hall '-C 2y'
_symmetry_space_group_name_H-M 'C 1 2/m 1'
_atom_sites_solution_hydrogens geom
_atom_sites_solution_primary direct
_atom_sites_solution_secondary difmap
_audit_creation_method SHELXL-97
_cell_angle_alpha 90.00
_cell_angle_beta 115.048(3)
_cell_angle_gamma 90.00
_cell_formula_units_Z 4
_cell_length_a 22.415(3)
_cell_length_b 19.083(3)
_cell_length_c 12.1863(16)
_cell_measurement_reflns_used 4287
_cell_measurement_temperature 296(2)
_cell_measurement_theta_max 24.98
_cell_measurement_theta_min 1.84
_cell_volume 4722.4(12)
_computing_structure_refinement 'SHELXL-97 (Sheldrick, 1997)'
_computing_structure_solution 'SHELXS-97 (Sheldrick, 1990)'
_diffrn_ambient_temperature 296(2)
_diffrn_measured_fraction_theta_full 0.997
_diffrn_measured_fraction_theta_max 0.997
_diffrn_measurement_device_type 'Bruker APEX CCD'
_diffrn_measurement_method '\f and \w scans'
_diffrn_radiation_monochromator graphite
_diffrn_radiation_source 'fine-focus sealed tube'
_diffrn_radiation_type MoK\a
_diffrn_radiation_wavelength 0.71073
_diffrn_reflns_av_R_equivalents 0.0502
_diffrn_reflns_av_sigmaI/netI 0.0665
_diffrn_reflns_limit_h_max 26
_diffrn_reflns_limit_h_min -19
_diffrn_reflns_limit_k_max 21
_diffrn_reflns_limit_k_min -22
_diffrn_reflns_limit_l_max 10
_diffrn_reflns_limit_l_min -14
_diffrn_reflns_number 11918
_diffrn_reflns_theta_full 24.98
_diffrn_reflns_theta_max 24.98
_diffrn_reflns_theta_min 1.84
_exptl_absorpt_coefficient_mu 0.963
_exptl_absorpt_correction_T_max 0.8851
_exptl_absorpt_correction_T_min 0.8458
_exptl_absorpt_correction_type multi-scan
_exptl_absorpt_process_details '(SADABS; Sheldrick, 1996)'
_exptl_crystal_density_diffrn 1.232
_exptl_crystal_density_method 'not measured'
_exptl_crystal_F_000 1784
_exptl_crystal_size_max 0.18
_exptl_crystal_size_mid 0.15
_exptl_crystal_size_min 0.13
_refine_diff_density_max 0.365
_refine_diff_density_min -0.338
_refine_diff_density_rms 0.059
_refine_ls_extinction_method none
_refine_ls_goodness_of_fit_ref 0.962
_refine_ls_hydrogen_treatment constr
_refine_ls_matrix_type full
_refine_ls_number_parameters 291
_refine_ls_number_reflns 4287
_refine_ls_number_restraints 4
_refine_ls_restrained_S_all 0.962
_refine_ls_R_factor_all 0.0738
_refine_ls_R_factor_gt 0.0421
_refine_ls_shift/su_max 0.000
_refine_ls_shift/su_mean 0.000
_refine_ls_structure_factor_coef Fsqd
_refine_ls_weighting_details 'calc w=1/[\s^2^(Fo^2^)+(0.0410P)^2^] where P=(Fo^2^+2Fc^2^)/3'
_refine_ls_weighting_scheme calc
_refine_ls_wR_factor_gt 0.0892
_refine_ls_wR_factor_ref 0.0958
_reflns_number_gt 2637
_reflns_number_total 4287
_reflns_threshold_expression >2\s(I)
_cod_data_source_file c0ce00400f.txt
_cod_data_source_block compd3
_cod_depositor_comments
;
The following automatic conversions were performed:

'_symmetry_cell_setting' value 'Monoclinic' changed to 'monoclinic'
according to the built-in table from CIF Core dictionary named
'cif_core.dic' version 2.4.1 from 2010-06-29.

Automatic conversion script
Id: cif_fix_values 1891 2012-01-12 08:04:46Z andrius 
;
_cod_original_cell_volume 4722.5(11)
_cod_original_sg_symbol_H-M C2/m
_cod_database_code 7210483

loop_
_symmetry_equiv_pos_as_xyz
'x, y, z'
'-x, y, -z'
'x+1/2, y+1/2, z'
'-x+1/2, y+1/2, -z'
'-x, -y, -z'
'x, -y, z'
'-x+1/2, -y+1/2, -z'
'x+1/2, -y+1/2, z'

loop_
_atom_site_label
_atom_site_type_symbol
_atom_site_fract_x
_atom_site_fract_y
_atom_site_fract_z
_atom_site_U_iso_or_equiv
_atom_site_adp_type
_atom_site_occupancy
_atom_site_symmetry_multiplicity
_atom_site_calc_flag
_atom_site_refinement_flags
_atom_site_disorder_assembly
_atom_site_disorder_group
Cu1 Cu 0.155256(18) 0.220055(18) 0.30745(4) 0.03441(14) Uani 1 1 d . . .
O1 O 0.15535(10) 0.12851(11) 0.3776(2) 0.0419(6) Uani 1 1 d . . .
O1W O 0.25165(9) 0.21274(10) 0.38293(19) 0.0423(6) Uani 1 1 d . . .
H1A H 0.2754 0.2475 0.3987 0.051 Uiso 1 1 d R . .
H1B H 0.2693 0.1845 0.4383 0.051 Uiso 1 1 d R . .
O2 O 0.15777(11) 0.18715(11) 0.5364(2) 0.0543(7) Uani 1 1 d . . .
O3 O 0.1860(2) 0.05783(18) 0.9060(3) 0.1131(14) Uani 1 1 d . . .
H3A H 0.1846 0.0510 0.9713 0.136 Uiso 0.50 1 calc PR . .
O4 O 0.16012(10) 0.31286(11) 0.2481(2) 0.0459(6) Uani 1 1 d . . .
O5 O 0.18418(13) 0.36921(12) 0.4225(3) 0.0605(8) Uani 1 1 d . . .
O6 O 0.1159(3) 0.44147(17) -0.1213(3) 0.165(2) Uani 1 1 d . . .
H6A H 0.1193 0.4467 -0.1852 0.198 Uiso 0.50 1 calc PR . .
O7 O 0.15435(11) 0.17295(13) 0.1250(2) 0.0490(7) Uani 1 1 d . A .
N1 N -0.05602(12) 0.21985(14) -0.2209(2) 0.0392(7) Uani 1 1 d . . .
C1 C 0.15777(15) 0.13085(16) 0.4828(4) 0.0371(9) Uani 1 1 d . . .
C2 C 0.16160(14) 0.06282(15) 0.5467(3) 0.0325(8) Uani 1 1 d . . .
C3 C 0.16922(16) 0.06204(18) 0.6654(3) 0.0447(10) Uani 1 1 d . . .
H3 H 0.1715 0.1042 0.7052 0.054 Uiso 1 1 calc R . .
C4 C 0.1735(2) 0.0000 0.7258(5) 0.0467(13) Uani 1 2 d S . .
C5 C 0.1816(4) 0.0000 0.8527(7) 0.086(2) Uani 1 2 d S . .
C6 C 0.15852(19) 0.0000 0.4887(4) 0.0296(11) Uani 1 2 d S . .
H6 H 0.1543 0.0000 0.4094 0.036 Uiso 1 2 calc SR . .
C7 C 0.17028(15) 0.36859(17) 0.3132(4) 0.0418(9) Uani 1 1 d . . .
C8 C 0.16243(16) 0.43652(16) 0.2460(3) 0.0397(9) Uani 1 1 d . . .
C9 C 0.1477(2) 0.43690(17) 0.1258(4) 0.0672(13) Uani 1 1 d . . .
H9 H 0.1426 0.3946 0.0849 0.081 Uiso 1 1 calc R . .
C10 C 0.1400(3) 0.5000 0.0626(5) 0.074(2) Uani 1 2 d S . .
C11 C 0.1238(5) 0.5000 -0.0676(7) 0.122(3) Uani 1 2 d S . .
C12 C 0.1713(2) 0.5000 0.3070(4) 0.0366(12) Uani 1 2 d S . .
H12 H 0.1833 0.5000 0.3900 0.044 Uiso 1 2 calc SR . .
C13 C 0.14660(17) 0.2031(2) 0.0321(4) 0.0558(11) Uani 1 1 d . . .
C14 C 0.07732(16) 0.2113(2) -0.0655(3) 0.0468(9) Uani 1 1 d . A .
C15 C 0.03967(17) 0.1526(2) -0.1053(4) 0.0689(14) Uani 1 1 d . . .
H15 H 0.0583 0.1085 -0.0804 0.083 Uiso 1 1 calc R A .
C16 C -0.02613(17) 0.15869(19) -0.1828(4) 0.0616(13) Uani 1 1 d . A .
H16 H -0.0508 0.1179 -0.2096 0.074 Uiso 1 1 calc R . .
C17 C -0.01858(18) 0.27635(19) -0.1831(4) 0.0650(13) Uani 1 1 d . A .
H17 H -0.0378 0.3200 -0.2097 0.078 Uiso 1 1 calc R . .
C18 C 0.04696(18) 0.2737(2) -0.1066(4) 0.0732(14) Uani 1 1 d . . .
H18 H 0.0710 0.3150 -0.0826 0.088 Uiso 1 1 calc R A .
N2A N 0.1929(3) 0.2519(4) 0.0245(6) 0.040(2) Uani 0.50 1 d PD A 1
C19A C 0.2594(3) 0.2543(5) 0.1241(6) 0.0416(19) Uani 0.50 1 d PD . 1
H19A H 0.2590 0.2317 0.1951 0.050 Uiso 0.50 1 calc PR . 1
H19B H 0.2726 0.3027 0.1447 0.050 Uiso 0.50 1 calc PR . 1
C20A C 0.1900(4) 0.2833(5) -0.0875(7) 0.043(2) Uani 0.50 1 d PD . 1
H20A H 0.2002 0.3329 -0.0752 0.051 Uiso 0.50 1 calc PR . 1
H20B H 0.1459 0.2783 -0.1517 0.051 Uiso 0.50 1 calc PR . 1
N2B N 0.1976(3) 0.2134(4) 0.0064(6) 0.046(2) Uani 0.50 1 d PD A 2
C19B C 0.2660(4) 0.2026(5) 0.0988(8) 0.051(2) Uani 0.50 1 d PD . 2
H19C H 0.2655 0.1911 0.1760 0.061 Uiso 0.50 1 calc PR . 2
H19D H 0.2857 0.1636 0.0750 0.061 Uiso 0.50 1 calc PR . 2
C20B C 0.1954(5) 0.2352(6) -0.1115(7) 0.057(3) Uani 0.50 1 d PD . 2
H20C H 0.2122 0.1977 -0.1443 0.069 Uiso 0.50 1 calc PR . 2
H20D H 0.1501 0.2441 -0.1680 0.069 Uiso 0.50 1 calc PR . 2

loop_
_atom_site_aniso_label
_atom_site_aniso_U_11
_atom_site_aniso_U_22
_atom_site_aniso_U_33
_atom_site_aniso_U_23
_atom_site_aniso_U_13
_atom_site_aniso_U_12
Cu1 0.0326(2) 0.0226(2) 0.0375(3) 0.0029(2) 0.00465(17) -0.00048(18)
O1 0.0380(14) 0.0319(13) 0.0455(17) 0.0075(12) 0.0077(13) -0.0001(10)
O1W 0.0377(13) 0.0314(12) 0.0426(15) 0.0052(11) 0.0024(11) -0.0041(10)
O2 0.0500(15) 0.0265(13) 0.085(2) -0.0083(13) 0.0275(14) -0.0051(11)
O3 0.189(4) 0.106(3) 0.062(3) -0.020(2) 0.070(3) 0.005(3)
O4 0.0472(14) 0.0227(12) 0.0555(17) 0.0049(12) 0.0098(12) -0.0005(10)
O5 0.083(2) 0.0387(15) 0.0459(19) 0.0097(13) 0.0141(15) 0.0073(13)
O6 0.349(7) 0.057(2) 0.057(3) -0.0090(19) 0.055(4) -0.006(3)
O7 0.0401(15) 0.0667(17) 0.0376(17) -0.0011(14) 0.0140(13) -0.0025(12)
N1 0.0323(15) 0.0371(15) 0.0434(18) -0.0009(15) 0.0115(13) -0.0014(14)
C1 0.0254(18) 0.0227(18) 0.052(3) -0.0022(17) 0.0059(18) -0.0010(13)
C2 0.0289(18) 0.0236(17) 0.039(2) -0.0047(15) 0.0089(17) -0.0041(13)
C3 0.049(2) 0.041(2) 0.045(3) -0.0167(18) 0.020(2) -0.0069(16)
C4 0.060(4) 0.044(3) 0.035(3) 0.000 0.020(3) 0.000
C5 0.083(5) 0.123(7) 0.057(5) 0.000 0.034(4) 0.000
C6 0.029(2) 0.026(2) 0.029(3) 0.000 0.008(2) 0.000
C7 0.033(2) 0.031(2) 0.049(3) 0.0036(19) 0.0056(19) 0.0025(14)
C8 0.043(2) 0.0262(18) 0.041(2) 0.0031(16) 0.0086(18) 0.0007(14)
C9 0.107(3) 0.0211(19) 0.054(3) -0.0039(19) 0.014(3) -0.0025(19)
C10 0.130(6) 0.035(3) 0.033(4) 0.000 0.013(4) 0.000
C11 0.227(10) 0.042(4) 0.058(5) 0.000 0.023(6) 0.000
C12 0.031(3) 0.031(3) 0.037(3) 0.000 0.004(2) 0.000
C13 0.031(2) 0.097(3) 0.041(3) -0.004(2) 0.0166(19) -0.011(2)
C14 0.0304(19) 0.070(3) 0.040(2) 0.001(2) 0.0150(17) -0.0076(19)
C15 0.038(2) 0.053(2) 0.084(4) -0.004(2) -0.004(2) 0.0050(19)
C16 0.042(2) 0.041(2) 0.075(3) -0.009(2) -0.001(2) -0.0004(18)
C17 0.045(2) 0.036(2) 0.093(3) 0.001(2) 0.008(2) -0.0074(19)
C18 0.045(2) 0.058(3) 0.095(4) -0.007(3) 0.009(2) -0.021(2)
N2A 0.029(4) 0.056(5) 0.032(4) -0.013(4) 0.011(3) -0.011(4)
C19A 0.023(4) 0.067(6) 0.027(4) -0.014(4) 0.003(3) -0.010(4)
C20A 0.026(5) 0.059(6) 0.035(5) -0.006(4) 0.005(4) -0.012(4)
N2B 0.028(4) 0.071(6) 0.027(4) 0.001(4) 0.001(3) -0.009(4)
C19B 0.022(5) 0.077(7) 0.038(5) 0.002(5) -0.001(4) 0.002(4)
C20B 0.039(6) 0.095(8) 0.024(5) -0.007(5) 0.001(4) -0.017(6)

loop_
_atom_type_symbol
_atom_type_description
_atom_type_scat_dispersion_real
_atom_type_scat_dispersion_imag
_atom_type_scat_source
C C 0.0033 0.0016 'International Tables Vol C Tables 4.2.6.8 and 6.1.1.4'
H H 0.0000 0.0000 'International Tables Vol C Tables 4.2.6.8 and 6.1.1.4'
N N 0.0061 0.0033 'International Tables Vol C Tables 4.2.6.8 and 6.1.1.4'
O O 0.0106 0.0060 'International Tables Vol C Tables 4.2.6.8 and 6.1.1.4'
Cu Cu 0.3201 1.2651 'International Tables Vol C Tables 4.2.6.8 and 6.1.1.4'

loop_
_geom_angle_atom_site_label_1
_geom_angle_atom_site_label_2
_geom_angle_atom_site_label_3
_geom_angle
_geom_angle_site_symmetry_1
_geom_angle_site_symmetry_3
O4 Cu1 O1 176.06(10) . .
O4 Cu1 O1W 90.88(9) . .
O1 Cu1 O1W 86.21(9) . .
O4 Cu1 N1 91.76(10) . 2
O1 Cu1 N1 91.36(10) . 2
O1W Cu1 N1 174.82(10) . 2
O4 Cu1 O7 88.63(10) . .
O1 Cu1 O7 93.97(10) . .
O1W Cu1 O7 89.05(9) . .
N1 Cu1 O7 86.56(10) 2 .
C1 O1 Cu1 114.0(2) . .
Cu1 O1W H1A 121.9 . .
Cu1 O1W H1B 118.8 . .
H1A O1W H1B 107.5 . .
C5 O3 H3A 109.5 . .
C7 O4 Cu1 123.3(2) . .
C11 O6 H6A 109.5 . .
C13 O7 Cu1 129.1(3) . .
C17 N1 C16 116.3(3) . .
C17 N1 Cu1 125.2(2) . 2
C16 N1 Cu1 117.8(2) . 2
O2 C1 O1 123.3(3) . .
O2 C1 C2 118.9(4) . .
O1 C1 C2 117.8(3) . .
C6 C2 C3 119.0(3) . .
C6 C2 C1 120.5(3) . .
C3 C2 C1 120.5(3) . .
C2 C3 C4 121.2(3) . .
C2 C3 H3 119.4 . .
C4 C3 H3 119.4 . .
C3 C4 C3 118.8(5) . 6
C3 C4 C5 120.6(2) . .
C3 C4 C5 120.6(2) 6 .
O3 C5 O3 121.8(7) 6 .
O3 C5 C4 119.1(4) 6 .
O3 C5 C4 119.1(4) . .
C2 C6 C2 120.8(5) . 6
C2 C6 H6 119.6 . .
C2 C6 H6 119.6 6 .
O5 C7 O4 124.8(3) . .
O5 C7 C8 119.8(3) . .
O4 C7 C8 115.3(4) . .
C9 C8 C12 119.1(3) . .
C9 C8 C7 120.7(3) . .
C12 C8 C7 120.2(4) . .
C8 C9 C10 121.0(4) . .
C8 C9 H9 119.5 . .
C10 C9 H9 119.5 . .
C9 C10 C9 118.6(6) 6_565 .
C9 C10 C11 120.7(3) 6_565 .
C9 C10 C11 120.7(3) . .
O6 C11 O6 123.4(7) . 6_565
O6 C11 C10 118.3(4) . .
O6 C11 C10 118.3(4) 6_565 .
C8 C12 C8 121.1(5) 6_565 .
C8 C12 H12 119.4 6_565 .
C8 C12 H12 119.4 . .
O7 C13 N2B 119.6(4) . .
O7 C13 N2A 123.2(4) . .
O7 C13 C14 118.4(3) . .
N2B C13 C14 120.1(4) . .
N2A C13 C14 114.5(4) . .
C18 C14 C15 116.8(3) . .
C18 C14 C13 124.6(3) . .
C15 C14 C13 118.1(4) . .
C14 C15 C16 119.7(4) . .
C14 C15 H15 120.1 . .
C16 C15 H15 120.1 . .
N1 C16 C15 123.3(3) . .
N1 C16 H16 118.3 . .
C15 C16 H16 118.3 . .
N1 C17 C18 123.2(3) . .
N1 C17 H17 118.4 . .
C18 C17 H17 118.4 . .
C14 C18 C17 120.7(3) . .
C14 C18 H18 119.7 . .
C17 C18 H18 119.7 . .
C13 N2A C20A 125.4(6) . .
C13 N2A C19A 118.5(6) . .
C20A N2A C19A 112.7(7) . .
N2A C19A C20A 110.9(7) . 7
N2A C19A H19A 109.5 . .
C20A C19A H19A 109.5 7 .
N2A C19A H19B 109.5 . .
C20A C19A H19B 109.5 7 .
H19A C19A H19B 108.1 . .
N2A C20A C19A 109.1(7) . 7
N2A C20A H20A 109.9 . .
C19A C20A H20A 109.9 7 .
N2A C20A H20B 109.9 . .
C19A C20A H20B 109.9 7 .
H20A C20A H20B 108.3 . .
C13 N2B C19B 121.3(6) . .
C13 N2B C20B 126.6(6) . .
C19B N2B C20B 112.1(8) . .
C20B C19B N2B 110.4(8) 7 .
C20B C19B H19C 109.6 7 .
N2B C19B H19C 109.6 . .
C20B C19B H19D 109.6 7 .
N2B C19B H19D 109.6 . .
H19C C19B H19D 108.1 . .
C19B C20B N2B 110.9(8) 7 .
C19B C20B H20C 109.5 7 .
N2B C20B H20C 109.5 . .
C19B C20B H20D 109.5 7 .
N2B C20B H20D 109.5 . .
H20C C20B H20D 108.0 . .

loop_
_geom_bond_atom_site_label_1
_geom_bond_atom_site_label_2
_geom_bond_distance
_geom_bond_site_symmetry_2
Cu1 O4 1.934(2) .
Cu1 O1 1.945(2) .
Cu1 O1W 1.962(2) .
Cu1 N1 2.018(2) 2
Cu1 O7 2.390(3) .
O1 C1 1.260(4) .
O1W H1A 0.8203 .
O1W H1B 0.8221 .
O2 C1 1.257(4) .
O3 C5 1.263(4) .
O3 H3A 0.8200 .
O4 C7 1.288(4) .
O5 C7 1.234(4) .
O6 C11 1.269(5) .
O6 H6A 0.8200 .
O7 C13 1.216(4) .
N1 C17 1.324(4) .
N1 C16 1.328(4) .
N1 Cu1 2.018(2) 2
C1 C2 1.498(4) .
C2 C6 1.379(4) .
C2 C3 1.383(5) .
C3 C4 1.376(4) .
C3 H3 0.9300 .
C4 C3 1.376(4) 6
C4 C5 1.479(8) .
C5 O3 1.263(4) 6
C6 C2 1.379(4) 6
C6 H6 0.9300 .
C7 C8 1.503(5) .
C8 C9 1.358(5) .
C8 C12 1.391(4) .
C9 C10 1.400(5) .
C9 H9 0.9300 .
C10 C9 1.400(5) 6_565
C10 C11 1.470(9) .
C11 O6 1.269(5) 6_565
C12 C8 1.391(4) 6_565
C12 H12 0.9300 .
C13 N2B 1.321(8) .
C13 N2A 1.427(8) .
C13 C14 1.512(5) .
C14 C18 1.358(5) .
C14 C15 1.362(5) .
C15 C16 1.379(5) .
C15 H15 0.9300 .
C16 H16 0.9300 .
C17 C18 1.367(5) .
C17 H17 0.9300 .
C18 H18 0.9300 .
N2A C20A 1.467(7) .
N2A C19A 1.471(7) .
C19A C20A 1.558(11) 7
C19A H19A 0.9700 .
C19A H19B 0.9700 .
C20A C19A 1.558(11) 7
C20A H20A 0.9700 .
C20A H20B 0.9700 .
N2B C19B 1.482(7) .
N2B C20B 1.477(8) .
C19B C20B 1.439(12) 7
C19B H19C 0.9700 .
C19B H19D 0.9700 .
C20B C19B 1.439(12) 7
C20B H20C 0.9700 .
C20B H20D 0.9700 .

loop_
_geom_hbond_atom_site_label_D
_geom_hbond_atom_site_label_H
_geom_hbond_atom_site_label_A
_geom_hbond_distance_DH
_geom_hbond_distance_HA
_geom_hbond_distance_DA
_geom_hbond_angle_DHA
_geom_hbond_site_symmetry_A
O1W H1A O2 0.82 1.85 2.655(3) 167 7_556
O1W H1B O5 0.82 1.88 2.692(3) 172 7_556
